data_1533643
loop_
_publ_author_name
'Tokaychuk, Ya.O.'
'Mokra, I.R.'
'Fedorchuk, A.O.'
'Bodak, O.I.'

_publ_section_title
;
 Phase relations in the Nd - Ga - Si system at 870 K
;
_journal_name_full 'Journal of Alloys Compd.'
_journal_page_first 64
_journal_page_last 69
_journal_volume 367
_journal_year 2004
_chemical_formula_sum 'Ga1.04 Nd Si0.96'
_chemical_name_systematic 'Nd (Ga1.04 Si0.96)'
_space_group_IT_number 141
_symmetry_space_group_name_Hall '-I 4bd 2'
_symmetry_space_group_name_H-M 'I 41/a m d :2'
_cell_angle_alpha 90
_cell_angle_beta 90
_cell_angle_gamma 90
_cell_formula_units_Z 4
_cell_length_a 4.1922
_cell_length_b 4.1922
_cell_length_c 14.2967
_cell_volume 251.258
_citation_journal_id_ASTM JALCEU
_cod_data_source_file Tokaychuk_JALCEU_2004_1416.cif
_cod_data_source_block Ga1.04Nd1Si0.96
_cod_original_cell_volume 251.2579
_cod_original_formula_sum 'Ga1.04 Nd1 Si0.96'
_cod_database_code 1533643

loop_
_symmetry_equiv_pos_as_xyz
x,y,z
-y+1/4,x+3/4,z+1/4
-x+1/2,-y,z+1/2
y+1/4,-x+1/4,z+3/4
x,-y,-z
y+1/4,x+3/4,-z+1/4
-x+1/2,y,-z+1/2
-y+1/4,-x+1/4,-z+3/4
-x,-y,-z
y-1/4,-x-3/4,-z-1/4
x-1/2,y,-z-1/2
-y-1/4,x-1/4,-z-3/4
-x,y,z
-y-1/4,-x-3/4,z-1/4
x-1/2,-y,z-1/2
y-1/4,x-1/4,z-3/4
x+1/2,y+1/2,z+1/2
-y+3/4,x+5/4,z+3/4
-x+1,-y+1/2,z+1
y+3/4,-x+3/4,z+5/4
x+1/2,-y+1/2,-z+1/2
y+3/4,x+5/4,-z+3/4
-x+1,y+1/2,-z+1
-y+3/4,-x+3/4,-z+5/4
-x+1/2,-y+1/2,-z+1/2
y+1/4,-x-1/4,-z+1/4
x,y+1/2,-z
-y+1/4,x+1/4,-z-1/4
-x+1/2,y+1/2,z+1/2
-y+1/4,-x-1/4,z+1/4
x,-y+1/2,z
y+1/4,x+1/4,z-1/4

loop_
_atom_site_label
_atom_site_type_symbol
_atom_site_fract_x
_atom_site_fract_y
_atom_site_fract_z
_atom_site_occupancy
_atom_site_U_iso_or_equiv
Ga1 Ga 0 0.25 0.4582 0.52 0.0
Si1 Si 0 0.25 0.4582 0.48 0.0
Nd1 Nd 0 0.75 0.125 1 0.0
